data_4502955
loop_
_publ_author_name
'Maity, Sibaprasad'
'Jana, Poulami'
'Maity, Suman Kumar'
'Kumar, Pankaj'
'Haldar, Debasish'

_publ_section_title
;
 Conformational Heterogeneity, Self-Assembly, and Gas Adsorption Studies
 of Isomeric Hybrid Peptides
;
_journal_issue 1
_journal_name_full 'Crystal Growth &amp; Design'
_journal_page_first 422
_journal_paper_doi 10.1021/cg201268x
_journal_volume 12
_journal_year 2012
_chemical_absolute_configuration syn
_chemical_formula_moiety 'C21 H24 N2 O5'
_chemical_formula_sum 'C21 H24 N2 O5'
_chemical_formula_weight 384.42
_chemical_name_systematic
; 
 ? 
;
_space_group_IT_number 19
_symmetry_cell_setting orthorhombic
_symmetry_space_group_name_Hall 'P 2ac 2ab'
_symmetry_space_group_name_H-M 'P 21 21 21'
_atom_sites_solution_hydrogens geom
_atom_sites_solution_primary direct
_atom_sites_solution_secondary difmap
_audit_creation_method SHELXL-97
_cell_angle_alpha 90.00
_cell_angle_beta 90.00
_cell_angle_gamma 90.00
_cell_formula_units_Z 4
_cell_length_a 5.5072(4)
_cell_length_b 17.1769(12)
_cell_length_c 21.1030(16)
_cell_measurement_reflns_used 5722
_cell_measurement_temperature 100(2)
_cell_volume 1996.3(3)
_computing_cell_refinement 'Bruker SMART'
_computing_data_collection 'Bruker SMART'
_computing_data_reduction 'Bruker SAINT'
_computing_molecular_graphics 'Bruker SHELXTL'
_computing_publication_material 'Bruker SHELXTL'
_computing_structure_refinement 'SHELXL-97 (Sheldrick, 1997)'
_computing_structure_solution 'SHELXS-97 (Sheldrick, 1990)'
_diffrn_ambient_temperature 100(2)
_diffrn_measured_fraction_theta_full 0.990
_diffrn_measured_fraction_theta_max 0.990
_diffrn_measurement_device_type 'CCD area detector'
_diffrn_measurement_method 'phi and omega scans'
_diffrn_radiation_monochromator graphite
_diffrn_radiation_source 'fine-focus sealed tube'
_diffrn_radiation_type MoK\a
_diffrn_radiation_wavelength 0.71073
_diffrn_reflns_av_R_equivalents 0.0484
_diffrn_reflns_av_sigmaI/netI 0.0458
_diffrn_reflns_limit_h_max 7
_diffrn_reflns_limit_h_min -6
_diffrn_reflns_limit_k_max 21
_diffrn_reflns_limit_k_min -21
_diffrn_reflns_limit_l_max 26
_diffrn_reflns_limit_l_min -26
_diffrn_reflns_number 22927
_diffrn_reflns_theta_full 27.00
_diffrn_reflns_theta_max 27.00
_diffrn_reflns_theta_min 1.53
_exptl_absorpt_coefficient_mu 0.092
_exptl_absorpt_correction_T_max 0.977
_exptl_absorpt_correction_T_min 0.965
_exptl_absorpt_correction_type multi-scan
_exptl_absorpt_process_details '(SADABS; Bruker, 2008)'
_exptl_crystal_colour colorless
_exptl_crystal_density_diffrn 1.279
_exptl_crystal_density_method 'not measured'
_exptl_crystal_description blocked
_exptl_crystal_F_000 816
_exptl_crystal_size_max 0.459
_exptl_crystal_size_mid 0.325
_exptl_crystal_size_min 0.248
_refine_diff_density_max 0.158
_refine_diff_density_min -0.156
_refine_diff_density_rms 0.031
_refine_ls_abs_structure_details 'Flack H D (1983), Acta Cryst. A39, 876-881'
_refine_ls_abs_structure_Flack 0.12(11)
_refine_ls_extinction_method none
_refine_ls_goodness_of_fit_ref 1.060
_refine_ls_hydrogen_treatment constr
_refine_ls_matrix_type full
_refine_ls_number_parameters 257
_refine_ls_number_reflns 4239
_refine_ls_number_restraints 0
_refine_ls_restrained_S_all 1.060
_refine_ls_R_factor_all 0.0732
_refine_ls_R_factor_gt 0.0438
_refine_ls_shift/su_max 0.000
_refine_ls_shift/su_mean 0.000
_refine_ls_structure_factor_coef Fsqd
_refine_ls_weighting_details 'calc w=1/[\s^2^(Fo^2^)+(0.0328P)^2^+0.2322P] where P=(Fo^2^+2Fc^2^)/3'
_refine_ls_weighting_scheme calc
_refine_ls_wR_factor_gt 0.0780
_refine_ls_wR_factor_ref 0.0874
_reflns_number_gt 3074
_reflns_number_total 4239
_reflns_threshold_expression >2sigma(I)
_cod_data_source_file cg201268x_si_001.cif
_cod_data_source_block spm1
_cod_depositor_comments
;
The following automatic conversions were performed:

'_symmetry_cell_setting' value 'Orthorhombic' changed to
'orthorhombic' according to
/home/saulius/struct/CIF-dictionaries/cif_core.dic dictionary named
'cif_core.dic' version 2.4.1 from 2010-06-29.

Automatic conversion script
Id: cif_fix_values 1715 2011-07-08 13:25:40Z adriana 
;
_cod_original_sg_symbol_H-M P2(1)2(1)2(1)
_cod_database_code 4502955

loop_
_symmetry_equiv_pos_as_xyz
'x, y, z'
'-x+1/2, -y, z+1/2'
'-x, y+1/2, -z+1/2'
'x+1/2, -y+1/2, -z'

loop_
_atom_site_label
_atom_site_type_symbol
_atom_site_fract_x
_atom_site_fract_y
_atom_site_fract_z
_atom_site_U_iso_or_equiv
_atom_site_adp_type
_atom_site_occupancy
_atom_site_symmetry_multiplicity
_atom_site_calc_flag
_atom_site_refinement_flags
C20 C -0.0995(4) 0.05628(10) 0.33186(9) 0.0370(5) Uani 1 1 d .
H20 H -0.2178 0.0643 0.3011 0.044 Uiso 1 1 calc R
C15 C 0.0790(3) 0.11132(10) 0.34146(8) 0.0330(4) Uani 1 1 d .
C6 C -0.0427(4) 0.30277(10) 0.25776(8) 0.0376(5) Uani 1 1 d .
H6 H 0.1306 0.3039 0.2472 0.045 Uiso 1 1 calc R
C18 C 0.0737(4) -0.02271(11) 0.41408(10) 0.0427(5) Uani 1 1 d .
H18 H 0.0694 -0.0670 0.4394 0.051 Uiso 1 1 calc R
C14 C -0.1063(4) 0.22435(11) 0.28771(8) 0.0372(5) Uani 1 1 d .
C19 C -0.1024(4) -0.01124(10) 0.36826(9) 0.0358(4) Uani 1 1 d .
C16 C 0.2591(4) 0.09812(11) 0.38574(9) 0.0396(5) Uani 1 1 d .
H16 H 0.3832 0.1343 0.3910 0.048 Uiso 1 1 calc R
C9 C -0.0427(4) 0.32233(13) 0.41616(10) 0.0512(6) Uani 1 1 d .
H9 H -0.1846 0.2934 0.4122 0.061 Uiso 1 1 calc R
C8 C 0.0390(4) 0.36546(10) 0.36536(9) 0.0421(5) Uani 1 1 d .
C10 C 0.0822(5) 0.32134(14) 0.47258(10) 0.0600(6) Uani 1 1 d .
H10 H 0.0250 0.2916 0.5062 0.072 Uiso 1 1 calc R
C7 C -0.1008(4) 0.36852(11) 0.30402(9) 0.0480(5) Uani 1 1 d .
H7A H -0.0673 0.4178 0.2834 0.058 Uiso 1 1 calc R
H7B H -0.2730 0.3671 0.3136 0.058 Uiso 1 1 calc R
C4 C 0.0175(4) 0.15262(11) 0.10779(11) 0.0457(5) Uani 1 1 d .
C21 C -0.2950(4) -0.06934(10) 0.35651(10) 0.0402(5) Uani 1 1 d .
C17 C 0.2554(4) 0.03144(11) 0.42215(10) 0.0449(5) Uani 1 1 d .
H17 H 0.3760 0.0230 0.4522 0.054 Uiso 1 1 calc R
C13 C 0.2522(4) 0.40712(12) 0.37262(11) 0.0536(6) Uani 1 1 d .
H13 H 0.3129 0.4358 0.3388 0.064 Uiso 1 1 calc R
C5 C -0.1839(4) 0.27001(11) 0.15021(9) 0.0410(5) Uani 1 1 d .
C11 C 0.2901(5) 0.36402(13) 0.47938(12) 0.0643(7) Uani 1 1 d .
H11 H 0.3728 0.3641 0.5178 0.077 Uiso 1 1 calc R
C12 C 0.3758(4) 0.40656(14) 0.42942(13) 0.0648(7) Uani 1 1 d .
H12 H 0.5180 0.4353 0.4338 0.078 Uiso 1 1 calc R
C2 C -0.2124(5) 0.11415(15) 0.08534(17) 0.0946(11) Uani 1 1 d .
H2A H -0.3080 0.0988 0.1213 0.142 Uiso 1 1 calc R
H2B H -0.1725 0.0690 0.0606 0.142 Uiso 1 1 calc R
H2C H -0.3034 0.1501 0.0598 0.142 Uiso 1 1 calc R
C1 C 0.1468(4) 0.19137(14) 0.05410(10) 0.0607(6) Uani 1 1 d .
H1A H 0.0438 0.2305 0.0359 0.091 Uiso 1 1 calc R
H1B H 0.1865 0.1533 0.0224 0.091 Uiso 1 1 calc R
H1C H 0.2932 0.2151 0.0695 0.091 Uiso 1 1 calc R
C3 C 0.1767(5) 0.09552(14) 0.14329(12) 0.0710(8) Uani 1 1 d .
H3A H 0.3153 0.1223 0.1601 0.107 Uiso 1 1 calc R
H3B H 0.2298 0.0553 0.1149 0.107 Uiso 1 1 calc R
H3C H 0.0857 0.0727 0.1774 0.107 Uiso 1 1 calc R
O2 O -0.3104(3) 0.28166(8) 0.10348(6) 0.0499(4) Uani 1 1 d .
O3 O -0.3173(3) 0.20455(8) 0.29530(7) 0.0531(4) Uani 1 1 d .
O4 O -0.4145(3) -0.07188(8) 0.30830(7) 0.0550(4) Uani 1 1 d .
O5 O -0.3252(3) -0.11837(8) 0.40430(7) 0.0568(4) Uani 1 1 d .
H5 H -0.4354 -0.1488 0.3959 0.085 Uiso 1 1 calc R
O1 O -0.0310(3) 0.21098(8) 0.15744(6) 0.0523(4) Uani 1 1 d .
N1 N -0.1844(3) 0.31625(9) 0.20109(7) 0.0439(4) Uani 1 1 d .
H1 H -0.2754 0.3569 0.2001 0.053 Uiso 1 1 calc R
N2 N 0.0866(3) 0.18179(8) 0.30633(7) 0.0364(4) Uani 1 1 d .
H2 H 0.2278 0.1990 0.2959 0.044 Uiso 1 1 calc R

loop_
_atom_site_aniso_label
_atom_site_aniso_U_11
_atom_site_aniso_U_22
_atom_site_aniso_U_33
_atom_site_aniso_U_23
_atom_site_aniso_U_13
_atom_site_aniso_U_12
C20 0.0403(12) 0.0339(10) 0.0369(10) 0.0014(8) -0.0036(9) 0.0009(9)
C15 0.0377(11) 0.0265(9) 0.0347(10) 0.0005(8) 0.0036(9) 0.0030(9)
C6 0.0451(12) 0.0304(10) 0.0372(10) 0.0059(8) 0.0027(9) 0.0028(10)
C18 0.0480(13) 0.0319(10) 0.0481(12) 0.0084(9) -0.0008(11) 0.0040(10)
C14 0.0436(13) 0.0323(10) 0.0357(10) 0.0002(8) 0.0010(9) 0.0004(10)
C19 0.0397(11) 0.0276(9) 0.0401(11) -0.0002(8) 0.0005(10) 0.0012(9)
C16 0.0365(11) 0.0351(10) 0.0473(11) 0.0001(9) -0.0021(10) -0.0032(9)
C9 0.0544(14) 0.0511(12) 0.0480(13) -0.0041(10) 0.0014(11) -0.0058(11)
C8 0.0510(13) 0.0305(10) 0.0448(12) -0.0058(9) 0.0004(10) 0.0085(10)
C10 0.0765(17) 0.0595(14) 0.0441(13) -0.0003(11) -0.0028(13) -0.0011(14)
C7 0.0651(15) 0.0328(10) 0.0461(12) -0.0019(9) -0.0026(12) 0.0088(10)
C4 0.0397(13) 0.0332(11) 0.0642(14) -0.0069(10) 0.0101(11) 0.0054(10)
C21 0.0478(13) 0.0293(10) 0.0436(12) 0.0000(9) 0.0054(11) 0.0002(9)
C17 0.0435(12) 0.0440(11) 0.0473(12) 0.0061(10) -0.0108(10) 0.0061(11)
C13 0.0548(14) 0.0397(11) 0.0665(15) 0.0033(11) 0.0049(13) 0.0031(12)
C5 0.0488(12) 0.0334(10) 0.0407(11) 0.0038(9) 0.0063(11) 0.0053(10)
C11 0.0736(18) 0.0555(14) 0.0639(16) -0.0078(12) -0.0249(15) 0.0080(14)
C12 0.0505(15) 0.0516(14) 0.0924(19) -0.0070(14) -0.0167(15) -0.0047(13)
C2 0.0538(16) 0.0519(15) 0.178(3) -0.0276(19) 0.004(2) -0.0051(14)
C1 0.0605(16) 0.0693(15) 0.0522(13) -0.0023(12) 0.0106(12) 0.0093(13)
C3 0.0737(17) 0.0516(13) 0.0878(18) 0.0073(13) 0.0247(15) 0.0254(14)
O2 0.0603(9) 0.0449(8) 0.0444(8) -0.0066(7) -0.0076(8) 0.0179(8)
O3 0.0378(9) 0.0464(8) 0.0749(10) 0.0148(8) 0.0030(8) -0.0014(7)
O4 0.0693(11) 0.0477(8) 0.0481(9) 0.0036(7) -0.0094(9) -0.0217(8)
O5 0.0668(11) 0.0425(8) 0.0611(10) 0.0162(7) -0.0097(8) -0.0184(8)
O1 0.0667(10) 0.0464(8) 0.0439(8) -0.0008(7) 0.0043(7) 0.0269(8)
N1 0.0627(11) 0.0311(8) 0.0380(9) 0.0007(7) -0.0017(8) 0.0155(8)
N2 0.0338(9) 0.0297(8) 0.0459(9) 0.0070(7) 0.0009(8) -0.0018(7)

loop_
_atom_type_symbol
_atom_type_description
_atom_type_scat_dispersion_real
_atom_type_scat_dispersion_imag
_atom_type_scat_source
C C 0.0033 0.0016 'International Tables Vol C Tables 4.2.6.8 and 6.1.1.4'
H H 0.0000 0.0000 'International Tables Vol C Tables 4.2.6.8 and 6.1.1.4'
N N 0.0061 0.0033 'International Tables Vol C Tables 4.2.6.8 and 6.1.1.4'
O O 0.0106 0.0060 'International Tables Vol C Tables 4.2.6.8 and 6.1.1.4'

loop_
_geom_angle_atom_site_label_1
_geom_angle_atom_site_label_2
_geom_angle_atom_site_label_3
_geom_angle
C15 C20 C19 119.92(17)
C20 C15 C16 119.91(16)
C20 C15 N2 121.92(16)
C16 C15 N2 118.17(16)
N1 C6 C7 107.29(15)
N1 C6 C14 111.06(16)
C7 C6 C14 109.85(15)
C17 C18 C19 119.98(18)
O3 C14 N2 124.10(17)
O3 C14 C6 121.19(18)
N2 C14 C6 114.68(17)
C18 C19 C20 119.77(17)
C18 C19 C21 121.63(16)
C20 C19 C21 118.60(18)
C17 C16 C15 120.16(18)
C10 C9 C8 121.1(2)
C9 C8 C13 117.9(2)
C9 C8 C7 121.3(2)
C13 C8 C7 120.7(2)
C11 C10 C9 120.2(2)
C8 C7 C6 114.61(16)
O1 C4 C1 108.79(16)
O1 C4 C2 111.71(18)
C1 C4 C2 111.0(2)
O1 C4 C3 101.16(17)
C1 C4 C3 112.81(18)
C2 C4 C3 111.0(2)
O4 C21 O5 123.22(18)
O4 C21 C19 123.70(17)
O5 C21 C19 113.08(18)
C18 C17 C16 120.19(19)
C12 C13 C8 120.8(2)
O2 C5 O1 125.38(17)
O2 C5 N1 123.31(17)
O1 C5 N1 111.31(17)
C12 C11 C10 119.7(2)
C11 C12 C13 120.3(2)
C5 O1 C4 123.56(16)
C5 N1 C6 124.63(15)
C14 N2 C15 126.24(16)

loop_
_geom_bond_atom_site_label_1
_geom_bond_atom_site_label_2
_geom_bond_distance
C20 C15 1.379(3)
C20 C19 1.391(2)
C15 C16 1.382(3)
C15 N2 1.420(2)
C6 N1 1.447(2)
C6 C7 1.527(2)
C6 C14 1.529(2)
C18 C17 1.377(3)
C18 C19 1.384(3)
C14 O3 1.221(2)
C14 N2 1.348(2)
C19 C21 1.477(3)
C16 C17 1.379(3)
C9 C10 1.375(3)
C9 C8 1.379(3)
C8 C13 1.384(3)
C8 C7 1.507(3)
C10 C11 1.367(3)
C4 O1 1.475(2)
C4 C1 1.495(3)
C4 C2 1.505(3)
C4 C3 1.514(3)
C21 O4 1.212(2)
C21 O5 1.324(2)
C13 C12 1.378(3)
C5 O2 1.224(2)
C5 O1 1.327(2)
C5 N1 1.336(2)
C11 C12 1.367(3)
